data_2218721
loop_
_publ_author_name
'Gao, Zhongjun'

_publ_section_title
;
 Bis(5-methylpyrazine-2-carboxylato)diphenyltin(IV)
;
_journal_coeditor_code HK2458
_journal_issue 7
_journal_name_full 'Acta Crystallographica Section E'
_journal_page_first m867
_journal_paper_doi 10.1107/S1600536808016139
_journal_volume 64
_journal_year 2008
_chemical_formula_iupac '[Sn (C6 H5)2 (C6 H5 N2 O2)2]'
_chemical_formula_moiety 'C24 H20 N4 O4 Sn'
_chemical_formula_sum 'C24 H20 N4 O4 Sn'
_chemical_formula_weight 547.13
_chemical_name_systematic
;
Bis(5-methylpyrazine-2-carboxylato)diphenyltin(IV)
;
_space_group_IT_number 14
_symmetry_cell_setting monoclinic
_symmetry_space_group_name_Hall '-P 2yn'
_symmetry_space_group_name_H-M 'P 1 21/n 1'
_atom_sites_solution_hydrogens geom
_atom_sites_solution_primary direct
_atom_sites_solution_secondary difmap
_audit_creation_method SHELXL-97
_cell_angle_alpha 90.00
_cell_angle_beta 91.872(4)
_cell_angle_gamma 90.00
_cell_formula_units_Z 4
_cell_length_a 12.030(4)
_cell_length_b 14.658(5)
_cell_length_c 13.409(5)
_cell_measurement_reflns_used 3659
_cell_measurement_temperature 298(2)
_cell_measurement_theta_max 23.978
_cell_measurement_theta_min 2.191
_cell_volume 2363.2(14)
_computing_cell_refinement 'SAINT (Bruker, 1998)'
_computing_data_collection 'SMART (Bruker, 1998)'
_computing_data_reduction 'SAINT (Bruker, 1998)'
_computing_molecular_graphics 'SHELXTL (Sheldrick, 2008)'
_computing_publication_material 'SHELXTL (Sheldrick, 2008)'
_computing_structure_refinement 'SHELXL97 (Sheldrick, 2008)'
_computing_structure_solution 'SHELXS97 (Sheldrick, 2008)'
_diffrn_ambient_temperature 298(2)
_diffrn_measured_fraction_theta_full 0.997
_diffrn_measured_fraction_theta_max 0.997
_diffrn_measurement_device_type 'Bruker SMART CCD area-detector'
_diffrn_measurement_method '\f and \w'
_diffrn_radiation_monochromator graphite
_diffrn_radiation_source 'fine-focus sealed tube'
_diffrn_radiation_type MoK\a
_diffrn_radiation_wavelength 0.71073
_diffrn_reflns_av_R_equivalents 0.0392
_diffrn_reflns_av_sigmaI/netI 0.0449
_diffrn_reflns_limit_h_max 14
_diffrn_reflns_limit_h_min -12
_diffrn_reflns_limit_k_max 14
_diffrn_reflns_limit_k_min -17
_diffrn_reflns_limit_l_max 15
_diffrn_reflns_limit_l_min -15
_diffrn_reflns_number 12010
_diffrn_reflns_theta_full 25.01
_diffrn_reflns_theta_max 25.01
_diffrn_reflns_theta_min 2.06
_diffrn_standards_number 0
_exptl_absorpt_coefficient_mu 1.118
_exptl_absorpt_correction_T_max 0.8241
_exptl_absorpt_correction_T_min 0.6330
_exptl_absorpt_correction_type multi-scan
_exptl_absorpt_process_details '(SADABS; Sheldrick, 1996)'
_exptl_crystal_colour colorless
_exptl_crystal_density_diffrn 1.538
_exptl_crystal_density_method 'not measured'
_exptl_crystal_description block
_exptl_crystal_F_000 1096
_exptl_crystal_size_max 0.45
_exptl_crystal_size_mid 0.43
_exptl_crystal_size_min 0.18
_refine_diff_density_max 0.561
_refine_diff_density_min -0.460
_refine_ls_extinction_method none
_refine_ls_goodness_of_fit_ref 1.051
_refine_ls_hydrogen_treatment constr
_refine_ls_matrix_type full
_refine_ls_number_parameters 298
_refine_ls_number_reflns 4166
_refine_ls_restrained_S_all 1.059
_refine_ls_R_factor_all 0.0736
_refine_ls_R_factor_gt 0.0349
_refine_ls_shift/su_max 0.000
_refine_ls_shift/su_mean 0.000
_refine_ls_structure_factor_coef Fsqd
_refine_ls_weighting_details 'calc w=1/[\s^2^(Fo^2^)+(0.066P)^2^+2.0808P] where P=(Fo^2^+2Fc^2^)/3'
_refine_ls_weighting_scheme calc
_refine_ls_wR_factor_gt 0.0881
_refine_ls_wR_factor_ref 0.1320
_reflns_number_gt 2732
_reflns_number_total 4166
_reflns_threshold_expression I>2\s(I)
_cod_data_source_file hk2458.cif
_cod_data_source_block I
_cod_original_sg_symbol_H-M 'P 21/n'
_cod_database_code 2218721
_cod_database_fobs_code 2218721

loop_
_symmetry_equiv_pos_as_xyz
'x, y, z'
'-x+1/2, y+1/2, -z+1/2'
'-x, -y, -z'
'x-1/2, -y-1/2, z-1/2'

loop_
_atom_site_type_symbol
_atom_site_label
_atom_site_fract_x
_atom_site_fract_y
_atom_site_fract_z
_atom_site_U_iso_or_equiv
_atom_site_adp_type
_atom_site_calc_flag
_atom_site_refinement_flags
_atom_site_occupancy
Sn Sn1 0.03995(3) 0.25533(2) 0.90574(3) 0.04317(17) Uani d . 1
N N1 0.0859(4) 0.2891(3) 1.0739(3) 0.0440(11) Uani d . 1
N N2 0.1584(4) 0.3005(4) 1.2707(4) 0.0611(13) Uani d . 1
N N3 -0.1259(4) 0.2163(3) 0.9852(3) 0.0473(11) Uani d . 1
N N4 -0.3408(5) 0.1915(4) 1.0421(5) 0.0788(17) Uani d . 1
O O1 0.0994(3) 0.1346(2) 0.9701(3) 0.0517(10) Uani d . 1
O O2 0.1706(4) 0.0621(3) 1.1024(4) 0.0853(15) Uani d . 1
O O3 -0.0532(3) 0.3752(2) 0.9163(3) 0.0545(10) Uani d . 1
O O4 -0.2151(4) 0.4402(3) 0.9433(4) 0.0946(16) Uani d . 1
C C1 0.1354(5) 0.1303(4) 1.0620(5) 0.0557(15) Uani d . 1
C C2 0.1298(5) 0.2175(4) 1.1213(4) 0.0450(13) Uani d . 1
C C3 0.1662(5) 0.2249(4) 1.2196(5) 0.0556(15) Uani d . 1
H H3 0.1976 0.1740 1.2509 0.067 Uiso calc R 1
C C4 0.1149(5) 0.3732(4) 1.2234(4) 0.0541(15) Uani d . 1
C C5 0.0804(5) 0.3667(4) 1.1242(4) 0.0488(14) Uani d . 1
H H5 0.0525 0.4184 1.0918 0.059 Uiso calc R 1
C C6 0.1053(6) 0.4589(4) 1.2806(5) 0.082(2) Uani d . 1
H H6A 0.1337 0.4496 1.3476 0.122 Uiso calc R 1
H H6B 0.0286 0.4767 1.2820 0.122 Uiso calc R 1
H H6C 0.1474 0.5060 1.2494 0.122 Uiso calc R 1
C C7 -0.1548(5) 0.3744(4) 0.9450(5) 0.0570(16) Uani d . 1
C C8 -0.1966(5) 0.2842(4) 0.9824(4) 0.0513(14) Uani d . 1
C C9 -0.3049(6) 0.2725(5) 1.0106(6) 0.075(2) Uani d . 1
H H9 -0.3537 0.3217 1.0078 0.090 Uiso calc R 1
C C10 -0.2715(6) 0.1230(5) 1.0447(5) 0.0649(18) Uani d . 1
C C11 -0.1606(5) 0.1348(4) 1.0159(4) 0.0536(15) Uani d . 1
H H11 -0.1117 0.0857 1.0183 0.064 Uiso calc R 1
C C12 -0.3116(6) 0.0326(5) 1.0790(6) 0.091(2) Uani d . 1
H H12A -0.3885 0.0371 1.0953 0.136 Uiso calc R 1
H H12B -0.2685 0.0138 1.1369 0.136 Uiso calc R 1
H H12C -0.3037 -0.0115 1.0267 0.136 Uiso calc R 1
C C13 -0.0319(4) 0.1966(4) 0.7745(4) 0.0469(13) Uani d . 1
C C14 -0.0653(5) 0.1070(4) 0.7688(5) 0.0665(17) Uani d . 1
H H14 -0.0584 0.0704 0.8253 0.080 Uiso calc R 1
C C15 -0.1086(6) 0.0704(5) 0.6821(6) 0.080(2) Uani d . 1
H H15 -0.1298 0.0094 0.6801 0.096 Uiso calc R 1
C C16 -0.1207(6) 0.1231(7) 0.5990(6) 0.088(2) Uani d . 1
H H16 -0.1514 0.0983 0.5405 0.105 Uiso calc R 1
C C17 -0.0877(6) 0.2125(7) 0.6012(5) 0.083(2) Uani d . 1
H H17 -0.0953 0.2487 0.5444 0.100 Uiso calc R 1
C C18 -0.0427(5) 0.2482(4) 0.6896(5) 0.0645(18) Uani d . 1
H H18 -0.0194 0.3087 0.6911 0.077 Uiso calc R 1
C C19 0.1901(5) 0.3181(4) 0.8612(4) 0.0556(15) Uani d U 1
C C20 0.2684(7) 0.2621(5) 0.8185(7) 0.084(2) Uani d U 1
H H20 0.2541 0.1998 0.8142 0.101 Uiso calc R 1
C C21 0.3653(7) 0.2945(8) 0.7828(7) 0.111(3) Uani d U 1
H H21 0.4156 0.2557 0.7529 0.134 Uiso calc R 1
C C22 0.3867(8) 0.3866(7) 0.7921(6) 0.104(2) Uani d U 1
H H22 0.4537 0.4096 0.7701 0.124 Uiso calc R 1
C C23 0.3137(7) 0.4438(6) 0.8320(6) 0.090(2) Uani d U 1
H H23 0.3286 0.5060 0.8365 0.108 Uiso calc R 1
C C24 0.2133(6) 0.4077(5) 0.8671(5) 0.0750(19) Uani d U 1
H H24 0.1620 0.4469 0.8950 0.090 Uiso calc R 1

loop_
_atom_site_aniso_label
_atom_site_aniso_U_11
_atom_site_aniso_U_22
_atom_site_aniso_U_33
_atom_site_aniso_U_12
_atom_site_aniso_U_13
_atom_site_aniso_U_23
Sn1 0.0388(2) 0.0483(3) 0.0423(2) 0.00011(17) -0.00113(16) 0.00171(17)
N1 0.040(3) 0.046(2) 0.046(3) -0.006(2) 0.001(2) 0.003(2)
N2 0.058(3) 0.075(4) 0.050(3) -0.005(3) -0.006(2) 0.004(3)
N3 0.045(3) 0.049(3) 0.048(3) 0.000(2) -0.001(2) -0.003(2)
N4 0.068(4) 0.081(4) 0.090(4) 0.002(3) 0.025(3) -0.005(3)
O1 0.054(2) 0.047(2) 0.055(2) 0.0109(17) -0.0018(19) -0.0026(17)
O2 0.121(4) 0.052(3) 0.081(3) 0.018(3) -0.015(3) 0.012(2)
O3 0.058(3) 0.046(2) 0.059(2) 0.0037(18) -0.009(2) 0.0066(17)
O4 0.080(4) 0.067(3) 0.136(5) 0.030(3) 0.001(3) 0.006(3)
C1 0.051(4) 0.053(4) 0.063(4) 0.004(3) -0.005(3) 0.011(3)
C2 0.044(3) 0.049(3) 0.042(3) -0.003(3) 0.002(3) 0.006(3)
C3 0.051(4) 0.063(4) 0.052(4) 0.000(3) -0.006(3) 0.011(3)
C4 0.053(4) 0.063(4) 0.046(3) -0.008(3) -0.003(3) -0.006(3)
C5 0.044(3) 0.048(3) 0.053(3) -0.004(2) -0.001(3) 0.000(3)
C6 0.096(6) 0.081(5) 0.068(5) -0.004(4) -0.004(4) -0.023(4)
C7 0.053(4) 0.057(4) 0.061(4) 0.015(3) -0.005(3) -0.003(3)
C8 0.044(4) 0.059(3) 0.051(3) 0.007(3) 0.004(3) -0.015(3)
C9 0.060(5) 0.080(5) 0.085(5) 0.023(4) 0.008(4) -0.003(4)
C10 0.064(5) 0.075(5) 0.057(4) -0.014(4) 0.018(3) -0.013(3)
C11 0.054(4) 0.053(4) 0.055(4) -0.003(3) 0.009(3) -0.005(3)
C12 0.087(6) 0.098(6) 0.090(6) -0.033(4) 0.032(4) 0.002(4)
C13 0.039(3) 0.057(4) 0.045(3) -0.005(3) -0.001(3) -0.003(3)
C14 0.065(4) 0.065(4) 0.069(4) -0.005(3) -0.015(3) -0.007(3)
C15 0.074(5) 0.071(5) 0.095(6) -0.006(4) -0.017(4) -0.027(4)
C16 0.059(5) 0.132(8) 0.072(5) -0.004(5) -0.004(4) -0.036(5)
C17 0.062(5) 0.143(7) 0.044(4) -0.010(5) -0.001(3) 0.004(4)
C18 0.051(4) 0.095(5) 0.047(4) -0.015(3) 0.002(3) 0.006(3)
C19 0.051(3) 0.066(4) 0.050(3) -0.007(3) -0.001(3) 0.001(3)
C20 0.069(5) 0.089(5) 0.095(5) -0.006(4) 0.026(4) 0.003(4)
C21 0.077(5) 0.147(6) 0.112(6) -0.008(5) 0.042(4) -0.001(5)
C22 0.082(5) 0.130(6) 0.099(5) -0.030(5) 0.015(4) 0.003(5)
C23 0.097(5) 0.096(5) 0.077(5) -0.038(4) 0.006(4) 0.002(4)
C24 0.073(4) 0.089(5) 0.063(4) -0.023(4) 0.003(3) 0.007(3)

loop_
_atom_type_symbol
_atom_type_description
_atom_type_scat_dispersion_real
_atom_type_scat_dispersion_imag
_atom_type_scat_source
C C 0.0033 0.0016 'International Tables Vol C Tables 4.2.6.8 and 6.1.1.4'
H H 0.0000 0.0000 'International Tables Vol C Tables 4.2.6.8 and 6.1.1.4'
N N 0.0061 0.0033 'International Tables Vol C Tables 4.2.6.8 and 6.1.1.4'
O O 0.0106 0.0060 'International Tables Vol C Tables 4.2.6.8 and 6.1.1.4'
Sn Sn -0.6537 1.4246 'International Tables Vol C Tables 4.2.6.8 and 6.1.1.4'

loop_
_geom_angle_atom_site_label_1
_geom_angle_atom_site_label_2
_geom_angle_atom_site_label_3
_geom_angle
_geom_angle_publ_flag
O1 Sn1 O3 149.56(15) yes
O1 Sn1 C13 97.14(18) yes
O3 Sn1 C13 101.11(18) yes
O1 Sn1 C19 101.5(2) yes
O3 Sn1 C19 96.7(2) yes
C13 Sn1 C19 105.6(2) yes
O1 Sn1 N1 73.49(15) yes
O3 Sn1 N1 82.40(15) yes
C13 Sn1 N1 163.15(18) yes
C19 Sn1 N1 90.17(18) yes
O1 Sn1 N3 83.74(16) yes
O3 Sn1 N3 73.16(16) yes
C13 Sn1 N3 87.08(18) yes
C19 Sn1 N3 165.3(2) yes
N1 Sn1 N3 78.12(15) yes
C5 N1 C2 117.4(5) ?
C5 N1 Sn1 130.8(4) ?
C2 N1 Sn1 111.6(4) ?
C3 N2 C4 117.5(5) ?
C8 N3 C11 118.7(5) ?
C8 N3 Sn1 111.1(4) ?
C11 N3 Sn1 129.3(4) ?
C10 N4 C9 118.7(6) ?
C1 O1 Sn1 122.3(3) ?
C7 O3 Sn1 121.8(3) ?
O2 C1 O1 124.7(6) ?
O2 C1 C2 119.0(6) ?
O1 C1 C2 116.2(5) ?
N1 C2 C3 120.2(5) ?
N1 C2 C1 116.2(5) ?
C3 C2 C1 123.5(5) ?
N2 C3 C2 122.7(6) ?
N2 C3 H3 118.6 ?
C2 C3 H3 118.6 ?
N2 C4 C5 120.0(5) ?
N2 C4 C6 117.9(5) ?
C5 C4 C6 122.1(6) ?
N1 C5 C4 122.0(5) ?
N1 C5 H5 119.0 ?
C4 C5 H5 119.0 ?
C4 C6 H6A 109.5 ?
C4 C6 H6B 109.5 ?
H6A C6 H6B 109.5 ?
C4 C6 H6C 109.5 ?
H6A C6 H6C 109.5 ?
H6B C6 H6C 109.5 ?
O4 C7 O3 124.2(6) ?
O4 C7 C8 120.0(6) ?
O3 C7 C8 115.9(5) ?
N3 C8 C9 121.1(6) ?
N3 C8 C7 116.9(5) ?
C9 C8 C7 122.0(6) ?
N4 C9 C8 121.0(6) ?
N4 C9 H9 119.5 ?
C8 C9 H9 119.5 ?
N4 C10 C11 120.5(6) ?
N4 C10 C12 118.7(6) ?
C11 C10 C12 120.8(6) ?
N3 C11 C10 120.2(6) ?
N3 C11 H11 119.9 ?
C10 C11 H11 119.9 ?
C10 C12 H12A 109.5 ?
C10 C12 H12B 109.5 ?
H12A C12 H12B 109.5 ?
C10 C12 H12C 109.5 ?
H12A C12 H12C 109.5 ?
H12B C12 H12C 109.5 ?
C18 C13 C14 117.5(6) ?
C18 C13 Sn1 119.5(4) ?
C14 C13 Sn1 123.0(4) ?
C15 C14 C13 121.7(7) ?
C15 C14 H14 119.2 ?
C13 C14 H14 119.2 ?
C16 C15 C14 120.1(7) ?
C16 C15 H15 119.9 ?
C14 C15 H15 119.9 ?
C15 C16 C17 120.2(7) ?
C15 C16 H16 119.9 ?
C17 C16 H16 119.9 ?
C16 C17 C18 118.9(7) ?
C16 C17 H17 120.5 ?
C18 C17 H17 120.5 ?
C13 C18 C17 121.7(7) ?
C13 C18 H18 119.2 ?
C17 C18 H18 119.2 ?
C24 C19 C20 117.4(6) ?
C24 C19 Sn1 125.6(5) ?
C20 C19 Sn1 116.9(5) ?
C21 C20 C19 122.6(8) ?
C21 C20 H20 118.7 ?
C19 C20 H20 118.7 ?
C20 C21 C22 118.0(9) ?
C20 C21 H21 121.0 ?
C22 C21 H21 121.0 ?
C23 C22 C21 121.8(9) ?
C23 C22 H22 119.1 ?
C21 C22 H22 119.1 ?
C22 C23 C24 118.5(8) ?
C22 C23 H23 120.7 ?
C24 C23 H23 120.7 ?
C19 C24 C23 121.6(7) ?
C19 C24 H24 119.2 ?
C23 C24 H24 119.2 ?

loop_
_geom_bond_atom_site_label_1
_geom_bond_atom_site_label_2
_geom_bond_distance
_geom_bond_publ_flag
Sn1 O1 2.086(4) yes
Sn1 O3 2.091(4) yes
Sn1 C13 2.117(5) yes
Sn1 C19 2.130(6) yes
Sn1 N1 2.357(4) yes
Sn1 N3 2.363(5) yes
N1 C5 1.324(7) ?
N1 C2 1.328(7) ?
N2 C3 1.308(8) ?
N2 C4 1.338(7) ?
N3 C8 1.309(7) ?
N3 C11 1.335(7) ?
N4 C10 1.305(8) ?
N4 C9 1.336(9) ?
O1 C1 1.294(7) ?
O2 C1 1.207(6) ?
O3 C7 1.292(7) ?
O4 C7 1.207(7) ?
C1 C2 1.508(8) ?
C2 C3 1.379(8) ?
C3 H3 0.9300 ?
C4 C5 1.384(7) ?
C4 C6 1.477(8) ?
C5 H5 0.9300 ?
C6 H6A 0.9600 ?
C6 H6B 0.9600 ?
C6 H6C 0.9600 ?
C7 C8 1.506(9) ?
C8 C9 1.379(9) ?
C9 H9 0.9300 ?
C10 C11 1.411(8) ?
C10 C12 1.488(9) ?
C11 H11 0.9300 ?
C12 H12A 0.9600 ?
C12 H12B 0.9600 ?
C12 H12C 0.9600 ?
C13 C18 1.370(8) ?
C13 C14 1.375(8) ?
C14 C15 1.368(9) ?
C14 H14 0.9300 ?
C15 C16 1.360(10) ?
C15 H15 0.9300 ?
C16 C17 1.370(10) ?
C16 H16 0.9300 ?
C17 C18 1.389(10) ?
C17 H17 0.9300 ?
C18 H18 0.9300 ?
C19 C24 1.344(9) ?
C19 C20 1.387(9) ?
C20 C21 1.361(11) ?
C20 H20 0.9300 ?
C21 C22 1.380(12) ?
C21 H21 0.9300 ?
C22 C23 1.339(11) ?
C22 H22 0.9300 ?
C23 C24 1.413(9) ?
C23 H23 0.9300 ?
C24 H24 0.9300 ?

loop_
_geom_hbond_atom_site_label_D
_geom_hbond_atom_site_label_H
_geom_hbond_atom_site_label_A
_geom_hbond_site_symmetry_A
_geom_hbond_distance_DH
_geom_hbond_distance_HA
_geom_hbond_distance_DA
_geom_hbond_angle_DHA
_geom_hbond_publ_flag
C12 H12C O2 3_557 0.96 2.51 3.315(3) 142.00 yes
C14 H14 O2 3_557 0.93 2.57 3.298(3) 135.00 yes
